data_2225048
loop_
_publ_author_name
'Franscisco, Ac\'acio Ivo'
'de Silveira, Gleiciani'
'Resende, Jackson A. L. C.'
'Balliano, Tatiane L.'
'Malta, Val\'eria R. S.'
'Pinto, Antonio Ventura'

_publ_section_title
;1,2-Dihydroxy-2-(3-methylbut-2-enyl)-3-oxo-2,3-dihydro-1<i>H</i>-indene-1-carboxylic
 acid monohydrate
;
_journal_coeditor_code LH2966
_journal_issue 2
_journal_name_full 'Acta Crystallographica Section E'
_journal_page_first o341
_journal_paper_doi 10.1107/S1600536810000516
_journal_volume 66
_journal_year 2010
_chemical_formula_iupac 'C15 H16 O5, H2 O'
_chemical_formula_moiety 'C15 H16 O5, H2 O'
_chemical_formula_sum 'C15 H18 O6'
_chemical_formula_weight 294.29
_chemical_name_systematic
;
1,2-Dihydroxy-2-(3-methylbut-2-enyl)-3-oxo-2,3-dihydro-1<i>H</i>-indene-1-
carboxylic acid monohydrate
;
_space_group_IT_number 4
_symmetry_cell_setting monoclinic
_symmetry_space_group_name_Hall 'P 2yb'
_symmetry_space_group_name_H-M 'P 1 21 1'
_atom_sites_solution_hydrogens geom
_atom_sites_solution_primary direct
_atom_sites_solution_secondary difmap
_audit_creation_method 'WinGX routine CIF_UPDATE'
_cell_angle_alpha 90
_cell_angle_beta 92.126(12)
_cell_angle_gamma 90
_cell_formula_units_Z 2
_cell_length_a 9.5514(7)
_cell_length_b 5.7762(5)
_cell_length_c 13.1324(9)
_cell_measurement_reflns_used 18985
_cell_measurement_temperature 298(2)
_cell_measurement_theta_max 27.5
_cell_measurement_theta_min 3.1
_cell_volume 724.03(10)
_computing_cell_refinement 'DIRAX/LSQ (Duisenberg, 1992)'
_computing_data_collection 'COLLECT (Nonius, 2004)'
_computing_data_reduction 'EvalCCD (Duisenberg <i>et al.</i>,  2003)'
_computing_molecular_graphics 'Mercury (Macrae, 2006) and ORTEP-3 (Farrugia, 1997)'
_computing_publication_material 'SHELXL97 (Sheldrick, 2008)'
_computing_structure_refinement 'SHELXL97 (Sheldrick, 2008)'
_computing_structure_solution 'SHELXS97 (Sheldrick, 2008)'
_diffrn_ambient_temperature 298(2)
_diffrn_measured_fraction_theta_full 0.998
_diffrn_measured_fraction_theta_max 0.998
_diffrn_measurement_device_type 'Enraf--Nonius FR590'
_diffrn_measurement_method 'CCD rotation images, thick slices'
_diffrn_radiation_monochromator graphite
_diffrn_radiation_type MoK\a
_diffrn_radiation_wavelength 0.71073
_diffrn_reflns_av_R_equivalents 0.0338
_diffrn_reflns_limit_h_max 12
_diffrn_reflns_limit_h_min -12
_diffrn_reflns_limit_k_max 7
_diffrn_reflns_limit_k_min -7
_diffrn_reflns_limit_l_max 17
_diffrn_reflns_limit_l_min -17
_diffrn_reflns_number 18985
_diffrn_reflns_theta_full 27.5
_diffrn_reflns_theta_max 27.5
_diffrn_reflns_theta_min 3.1
_exptl_absorpt_coefficient_mu 0.105
_exptl_absorpt_correction_T_max 0.991
_exptl_absorpt_correction_T_min 0.981
_exptl_absorpt_correction_type multi-scan
_exptl_absorpt_process_details '(SADABS; Sheldrick, 1996)'
_exptl_crystal_colour colourless
_exptl_crystal_density_diffrn 1.357
_exptl_crystal_density_method 'not measured'
_exptl_crystal_description prism
_exptl_crystal_F_000 312
_exptl_crystal_size_max 0.21
_exptl_crystal_size_mid 0.15
_exptl_crystal_size_min 0.09
_refine_diff_density_max 0.145
_refine_diff_density_min -0.171
_refine_ls_goodness_of_fit_ref 1.062
_refine_ls_hydrogen_treatment constr
_refine_ls_matrix_type full
_refine_ls_number_parameters 195
_refine_ls_number_reflns 1827
_refine_ls_number_restraints 1
_refine_ls_restrained_S_all 1.061
_refine_ls_R_factor_all 0.0524
_refine_ls_R_factor_gt 0.037
_refine_ls_shift/su_max 0.029
_refine_ls_shift/su_mean 0.001
_refine_ls_structure_factor_coef Fsqd
_refine_ls_weighting_details 'calc w=1/[\s^2^(Fo^2^)+(0.0546P)^2^] where P=(Fo^2^+2Fc^2^)/3'
_refine_ls_weighting_scheme calc
_refine_ls_wR_factor_ref 0.0932
_reflns_number_gt 1490
_reflns_number_total 1827
_reflns_threshold_expression I>2\s(I)
_cod_data_source_file lh2966.cif
_cod_data_source_block I
_cod_original_sg_symbol_H-M 'P 21'
_cod_database_code 2225048
_cod_database_fobs_code 2225048

loop_
_symmetry_equiv_pos_as_xyz
'x, y, z'
'-x, y+1/2, -z'

loop_
_atom_site_type_symbol
_atom_site_label
_atom_site_fract_x
_atom_site_fract_y
_atom_site_fract_z
_atom_site_U_iso_or_equiv
_atom_site_adp_type
_atom_site_calc_flag
_atom_site_refinement_flags
_atom_site_occupancy
_atom_site_disorder_assembly
_atom_site_disorder_group
O O1W 0.5721(2) 0.8481(4) 0.0536(2) 0.0823(9) Uani d . 1 . .
H H1A 0.6162 0.7243 0.0448 0.123 Uiso d . 1 . .
H H1B 0.4867 0.8512 0.0372 0.123 Uiso d . 1 . .
O O1 0.90465(17) 0.6665(3) 0.10377(11) 0.0322(4) Uani d . 1 . .
H H1 0.9157 0.6392 0.0433 0.048 Uiso calc R 1 . .
O O2 1.01902(18) 0.1204(3) 0.09344(12) 0.0334(4) Uani d . 1 . .
H H2 0.9917 -0.0037 0.1157 0.05 Uiso calc R 1 . .
O O3 1.03440(19) 0.0001(3) 0.30071(13) 0.0403(4) Uani d . 1 . .
O O4 0.73158(19) 0.1340(3) 0.14502(13) 0.0407(4) Uani d . 1 . .
H H4 0.6744 0.0621 0.1092 0.061 Uiso calc R 1 . .
O O5 0.7005(2) 0.4019(3) 0.02549(15) 0.0484(5) Uani d . 1 . .
C C1 0.8810(2) 0.4586(4) 0.15549(16) 0.0268(5) Uani d . 1 . .
C C2 1.0096(2) 0.2926(4) 0.16956(16) 0.0281(5) Uani d . 1 . .
C C3 0.9894(2) 0.1855(4) 0.27440(16) 0.0283(5) Uani d . 1 . .
C C4 0.9048(2) 0.3500(4) 0.33153(16) 0.0288(5) Uani d . 1 . .
C C5 0.8816(2) 0.3586(5) 0.43499(17) 0.0375(6) Uani d . 1 . .
H H5 0.9206 0.2491 0.4795 0.045 Uiso calc R 1 . .
C C6 0.7988(3) 0.5348(5) 0.46952(18) 0.0411(6) Uani d . 1 . .
H H6 0.7827 0.5462 0.5387 0.049 Uiso calc R 1 . .
C C7 0.7396(3) 0.6945(5) 0.40303(18) 0.0411(6) Uani d . 1 . .
H H7 0.6842 0.8122 0.4282 0.049 Uiso calc R 1 . .
C C8 0.7608(2) 0.6834(5) 0.29942(17) 0.0349(5) Uani d . 1 . .
H H8 0.7197 0.7907 0.2548 0.042 Uiso calc R 1 . .
C C9 0.8446(2) 0.5086(4) 0.26450(16) 0.0270(5) Uani d . 1 . .
C C10 0.7606(2) 0.3286(4) 0.10134(17) 0.0282(5) Uani d . 1 . .
C C11 1.1452(2) 0.4353(5) 0.1714(2) 0.0373(6) Uani d . 1 . .
H H11A 1.1624 0.4881 0.1029 0.045 Uiso calc R 1 . .
H H11B 1.1333 0.5709 0.2138 0.045 Uiso calc R 1 . .
C C12 1.2692(3) 0.3023(5) 0.2109(2) 0.0428(6) Uani d . 1 . .
H H12 1.2888 0.1649 0.1774 0.051 Uiso calc R 1 . .
C C13 1.3534(3) 0.3581(5) 0.2876(2) 0.0420(6) Uani d . 1 . .
C C14 1.4737(3) 0.2069(7) 0.3225(3) 0.0626(9) Uani d . 1 . .
H H14A 1.4621 0.1623 0.3921 0.094 Uiso calc R 1 . .
H H14B 1.5599 0.2908 0.3172 0.094 Uiso calc R 1 . .
H H14C 1.476 0.0711 0.2805 0.094 Uiso calc R 1 . .
C C15 1.3374(4) 0.5712(7) 0.3500(3) 0.0759(11) Uani d . 1 . .
H H15A 1.3521 0.5339 0.4208 0.114 Uiso calc R 1 . .
H H15B 1.2447 0.6326 0.3387 0.114 Uiso calc R 1 . .
H H15C 1.405 0.6844 0.3307 0.114 Uiso calc R 1 . .

loop_
_atom_site_aniso_label
_atom_site_aniso_U_11
_atom_site_aniso_U_22
_atom_site_aniso_U_33
_atom_site_aniso_U_12
_atom_site_aniso_U_13
_atom_site_aniso_U_23
O1W 0.0610(13) 0.0400(13) 0.142(2) 0.0055(11) -0.0517(14) -0.0227(15)
O1 0.0497(9) 0.0228(9) 0.0242(7) -0.0045(7) 0.0027(7) 0.0025(7)
O2 0.0465(10) 0.0265(9) 0.0274(8) -0.0033(7) 0.0040(7) -0.0043(7)
O3 0.0463(10) 0.0360(10) 0.0382(10) 0.0086(8) -0.0046(8) 0.0069(9)
O4 0.0463(10) 0.0323(10) 0.0424(10) -0.0122(8) -0.0154(7) 0.0085(9)
O5 0.0588(11) 0.0386(11) 0.0458(11) -0.0091(9) -0.0246(9) 0.0103(8)
C1 0.0341(12) 0.0224(12) 0.0238(11) -0.0019(9) 0.0006(9) 0.0017(9)
C2 0.0334(11) 0.0246(11) 0.0263(11) -0.0016(9) 0.0003(9) -0.0041(9)
C3 0.0289(10) 0.0303(13) 0.0252(10) -0.0023(10) -0.0065(8) 0.0000(10)
C4 0.0283(11) 0.0315(12) 0.0263(11) -0.0018(10) -0.0027(9) 0.0004(10)
C5 0.0386(12) 0.0475(16) 0.0259(11) 0.0041(12) -0.0033(10) 0.0052(11)
C6 0.0414(14) 0.0581(18) 0.0241(12) -0.0001(13) 0.0034(11) -0.0045(12)
C7 0.0426(13) 0.0433(15) 0.0380(13) 0.0036(12) 0.0089(11) -0.0046(13)
C8 0.0422(12) 0.0297(13) 0.0327(12) 0.0013(11) 0.0014(10) 0.0017(11)
C9 0.0307(11) 0.0248(11) 0.0256(11) -0.0052(9) 0.0009(9) -0.0005(9)
C10 0.0349(11) 0.0226(12) 0.0269(11) 0.0015(9) -0.0010(9) 0.0005(9)
C11 0.0329(12) 0.0359(14) 0.0434(14) -0.0057(10) 0.0037(11) -0.0034(11)
C12 0.0330(12) 0.0399(15) 0.0558(16) -0.0009(11) 0.0083(12) -0.0098(13)
C13 0.0336(12) 0.0421(15) 0.0503(15) -0.0053(12) 0.0028(11) 0.0000(13)
C14 0.0361(14) 0.066(2) 0.085(2) -0.0035(15) -0.0045(14) 0.0077(19)
C15 0.083(3) 0.065(3) 0.078(3) 0.008(2) -0.024(2) -0.0182(19)

loop_
_atom_type_symbol
_atom_type_description
_atom_type_scat_dispersion_real
_atom_type_scat_dispersion_imag
_atom_type_scat_source
C C 0.0033 0.0016 'International Tables Vol C Tables 4.2.6.8 and 6.1.1.4'
H H 0 0 'International Tables Vol C Tables 4.2.6.8 and 6.1.1.4'
O O 0.0106 0.006 'International Tables Vol C Tables 4.2.6.8 and 6.1.1.4'

loop_
_geom_angle_atom_site_label_1
_geom_angle_atom_site_label_2
_geom_angle_atom_site_label_3
_geom_angle_site_symmetry_1
_geom_angle_site_symmetry_3
_geom_angle
_geom_angle_publ_flag
H1A O1W H1B . . 118 ?
C1 O1 H1 . . 109.5 ?
C2 O2 H2 . . 109.5 ?
C10 O4 H4 . . 109.5 ?
O1 C1 C9 . . 109.97(18) ?
O1 C1 C10 . . 109.13(17) ?
C9 C1 C10 . . 109.80(18) ?
O1 C1 C2 . . 116.27(18) ?
C9 C1 C2 . . 102.25(17) ?
C10 C1 C2 . . 109.17(18) ?
O2 C2 C3 . . 111.45(19) ?
O2 C2 C11 . . 108.25(18) ?
C3 C2 C11 . . 109.75(19) ?
O2 C2 C1 . . 114.67(18) ?
C3 C2 C1 . . 103.27(18) ?
C11 C2 C1 . . 109.33(18) ?
O3 C3 C4 . . 128.8(2) ?
O3 C3 C2 . . 124.4(2) ?
C4 C3 C2 . . 106.77(19) ?
C9 C4 C5 . . 121.5(2) ?
C9 C4 C3 . . 109.08(19) ?
C5 C4 C3 . . 129.4(2) ?
C6 C5 C4 . . 117.7(2) ?
C6 C5 H5 . . 121.2 ?
C4 C5 H5 . . 121.2 ?
C5 C6 C7 . . 120.9(2) ?
C5 C6 H6 . . 119.5 ?
C7 C6 H6 . . 119.5 ?
C6 C7 C8 . . 121.4(3) ?
C6 C7 H7 . . 119.3 ?
C8 C7 H7 . . 119.3 ?
C9 C8 C7 . . 118.0(2) ?
C9 C8 H8 . . 121 ?
C7 C8 H8 . . 121 ?
C8 C9 C4 . . 120.5(2) ?
C8 C9 C1 . . 127.7(2) ?
C4 C9 C1 . . 111.8(2) ?
O5 C10 O4 . . 124.5(2) ?
O5 C10 C1 . . 122.6(2) ?
O4 C10 C1 . . 112.94(19) ?
C12 C11 C2 . . 112.8(2) ?
C12 C11 H11A . . 109 ?
C2 C11 H11A . . 109 ?
C12 C11 H11B . . 109 ?
C2 C11 H11B . . 109 ?
H11A C11 H11B . . 107.8 ?
C13 C12 C11 . . 126.9(3) ?
C13 C12 H12 . . 116.5 ?
C11 C12 H12 . . 116.5 ?
C12 C13 C15 . . 123.7(3) ?
C12 C13 C14 . . 122.3(3) ?
C15 C13 C14 . . 113.9(3) ?
C13 C14 H14A . . 109.5 ?
C13 C14 H14B . . 109.5 ?
H14A C14 H14B . . 109.5 ?
C13 C14 H14C . . 109.5 ?
H14A C14 H14C . . 109.5 ?
H14B C14 H14C . . 109.5 ?
C13 C15 H15A . . 109.5 ?
C13 C15 H15B . . 109.5 ?
H15A C15 H15B . . 109.5 ?
C13 C15 H15C . . 109.5 ?
H15A C15 H15C . . 109.5 ?
H15B C15 H15C . . 109.5 ?

loop_
_geom_bond_atom_site_label_1
_geom_bond_atom_site_label_2
_geom_bond_site_symmetry_2
_geom_bond_distance
_geom_bond_publ_flag
O1W H1A . 0.840 ?
O1W H1B . 0.840 ?
O1 C1 . 1.402(3) ?
O1 H1 . 0.82 ?
O2 C2 . 1.415(3) ?
O2 H2 . 0.82 ?
O3 C3 . 1.200(3) ?
O4 C10 . 1.297(3) ?
O4 H4 . 0.82 ?
O5 C10 . 1.208(3) ?
C1 C9 . 1.514(3) ?
C1 C10 . 1.527(3) ?
C1 C2 . 1.564(3) ?
C2 C3 . 1.528(3) ?
C2 C11 . 1.534(3) ?
C3 C4 . 1.471(3) ?
C4 C9 . 1.381(3) ?
C4 C5 . 1.386(3) ?
C5 C6 . 1.376(4) ?
C5 H5 . 0.93 ?
C6 C7 . 1.378(4) ?
C6 H6 . 0.93 ?
C7 C8 . 1.385(3) ?
C7 H7 . 0.93 ?
C8 C9 . 1.378(3) ?
C8 H8 . 0.93 ?
C11 C12 . 1.489(4) ?
C11 H11A . 0.97 ?
C11 H11B . 0.97 ?
C12 C13 . 1.306(4) ?
C12 H12 . 0.93 ?
C13 C15 . 1.490(5) ?
C13 C14 . 1.501(4) ?
C14 H14A . 0.96 ?
C14 H14B . 0.96 ?
C14 H14C . 0.96 ?
C15 H15A . 0.96 ?
C15 H15B . 0.96 ?
C15 H15C . 0.96 ?

loop_
_geom_hbond_atom_site_label_D
_geom_hbond_atom_site_label_H
_geom_hbond_atom_site_label_A
_geom_hbond_site_symmetry_A
_geom_hbond_distance_DH
_geom_hbond_distance_HA
_geom_hbond_distance_DA
_geom_hbond_angle_DHA
O1 H1 O2 2_755 0.82 1.93 2.729(2) 166.3
O2 H2 O1 1_545 0.82 2.08 2.846(2) 154.7
O4 H4 O1W 1_545 0.82 1.72 2.520(3) 164.2
O1W H1B O5 2_655 0.84 1.96 2.785(3) 167
O1W H1A O5 . 0.84 2.05 2.884(3) 173

loop_
_geom_torsion_atom_site_label_1
_geom_torsion_atom_site_label_2
_geom_torsion_atom_site_label_3
_geom_torsion_atom_site_label_4
_geom_torsion_site_symmetry_1
_geom_torsion_site_symmetry_2
_geom_torsion_site_symmetry_3
_geom_torsion_site_symmetry_4
_geom_torsion
_geom_torsion_publ_flag
O1 C1 C2 O2 . . . . -94.2(2) ?
C9 C1 C2 O2 . . . . 146.03(19) ?
C10 C1 C2 O2 . . . . 29.8(2) ?
O1 C1 C2 C3 . . . . 144.38(19) ?
C9 C1 C2 C3 . . . . 24.6(2) ?
C10 C1 C2 C3 . . . . -91.7(2) ?
O1 C1 C2 C11 . . . . 27.6(3) ?
C9 C1 C2 C11 . . . . -92.2(2) ?
C10 C1 C2 C11 . . . . 151.53(18) ?
O2 C2 C3 O3 . . . . 30.5(3) ?
C11 C2 C3 O3 . . . . -89.4(3) ?
C1 C2 C3 O3 . . . . 154.2(2) ?
O2 C2 C3 C4 . . . . -148.40(18) ?
C11 C2 C3 C4 . . . . 91.7(2) ?
C1 C2 C3 C4 . . . . -24.8(2) ?
O3 C3 C4 C9 . . . . -163.8(2) ?
C2 C3 C4 C9 . . . . 15.1(2) ?
O3 C3 C4 C5 . . . . 15.8(4) ?
C2 C3 C4 C5 . . . . -165.4(2) ?
C9 C4 C5 C6 . . . . -1.6(4) ?
C3 C4 C5 C6 . . . . 179.0(2) ?
C4 C5 C6 C7 . . . . 1.0(4) ?
C5 C6 C7 C8 . . . . 0.1(4) ?
C6 C7 C8 C9 . . . . -0.7(4) ?
C7 C8 C9 C4 . . . . 0.1(3) ?
C7 C8 C9 C1 . . . . 178.9(2) ?
C5 C4 C9 C8 . . . . 1.0(3) ?
C3 C4 C9 C8 . . . . -179.4(2) ?
C5 C4 C9 C1 . . . . -177.9(2) ?
C3 C4 C9 C1 . . . . 1.7(3) ?
O1 C1 C9 C8 . . . . 40.0(3) ?
C10 C1 C9 C8 . . . . -80.0(3) ?
C2 C1 C9 C8 . . . . 164.2(2) ?
O1 C1 C9 C4 . . . . -141.13(19) ?
C10 C1 C9 C4 . . . . 98.8(2) ?
C2 C1 C9 C4 . . . . -17.0(2) ?
O1 C1 C10 O5 . . . . 0.7(3) ?
C9 C1 C10 O5 . . . . 121.3(2) ?
C2 C1 C10 O5 . . . . -127.3(2) ?
O1 C1 C10 O4 . . . . -179.68(19) ?
C9 C1 C10 O4 . . . . -59.1(3) ?
C2 C1 C10 O4 . . . . 52.3(2) ?
O2 C2 C11 C12 . . . . -69.4(3) ?
C3 C2 C11 C12 . . . . 52.5(3) ?
C1 C2 C11 C12 . . . . 165.1(2) ?
C2 C11 C12 C13 . . . . -123.5(3) ?
C11 C12 C13 C15 . . . . 0.3(5) ?
C11 C12 C13 C14 . . . . 178.4(3) ?

loop_
_cod_related_entry_id
_cod_related_entry_database
_cod_related_entry_code
1 ChemSpider 30655998
